data_1553147
loop_
_publ_author_name
'Xu, Qin'
'Gu, Peng'
'Wang, Feijun'
'Shi, Min'

_publ_section_title
;
 Selectfluor promoted NHC--oxazoline gold(i) complex catalyzed
 cycloaddition/oxidation reaction of enynones with alkenes
;
_journal_issue 11
_journal_name_full 'Organic Chemistry Frontiers'
_journal_page_first 1475
_journal_paper_doi 10.1039/C5QO00155B
_journal_volume 2
_journal_year 2015
_chemical_absolute_configuration ad
_chemical_formula_sum 'C23 H19 Au I N3 O'
_chemical_formula_weight 677.28
_space_group_IT_number 19
_space_group_name_Hall 'P 2ac 2ab'
_space_group_name_H-M_alt 'P 21 21 21'
_symmetry_cell_setting orthorhombic
_symmetry_space_group_name_H-M 'P 21 21 21'
_atom_sites_solution_hydrogens geom
_atom_sites_solution_primary direct
_atom_sites_solution_secondary difmap
_audit_creation_method SHELXL-97
_audit_update_record
;
2013-11-22 deposited with the CCDC.
2015-09-02 downloaded from the CCDC.
;
_cell_angle_alpha 90.00
_cell_angle_beta 90.00
_cell_angle_gamma 90.00
_cell_formula_units_Z 8
_cell_length_a 10.3025(5)
_cell_length_b 16.0231(8)
_cell_length_c 26.3966(14)
_cell_measurement_reflns_used 5441
_cell_measurement_temperature 293(2)
_cell_measurement_theta_max 46.347
_cell_measurement_theta_min 4.700
_cell_volume 4357.5(4)
_computing_cell_refinement 'Bruker SMART'
_computing_data_collection 'Bruker SMART'
_computing_data_reduction 'Bruker SHELXTL'
_computing_molecular_graphics 'Bruker SHELXTL'
_computing_publication_material 'Bruker SHELXTL'
_computing_structure_refinement 'SHELXL-97 (Sheldrick, 1997)'
_computing_structure_solution 'SHELXS-97 (Sheldrick, 1990)'
_diffrn_ambient_temperature 293(2)
_diffrn_measured_fraction_theta_full 1.000
_diffrn_measured_fraction_theta_max 1.000
_diffrn_measurement_device_type 'CCD area detector'
_diffrn_measurement_method 'phi and omega scans'
_diffrn_radiation_monochromator graphite
_diffrn_radiation_source 'fine-focus sealed tube'
_diffrn_radiation_type MoK\a
_diffrn_radiation_wavelength 0.71073
_diffrn_reflns_av_R_equivalents 0.0769
_diffrn_reflns_av_sigmaI/netI 0.0757
_diffrn_reflns_limit_h_max 12
_diffrn_reflns_limit_h_min -12
_diffrn_reflns_limit_k_max 19
_diffrn_reflns_limit_k_min -19
_diffrn_reflns_limit_l_max 32
_diffrn_reflns_limit_l_min -19
_diffrn_reflns_number 26490
_diffrn_reflns_theta_full 26.00
_diffrn_reflns_theta_max 26.00
_diffrn_reflns_theta_min 1.54
_exptl_absorpt_coefficient_mu 8.188
_exptl_absorpt_correction_T_max 1.0000
_exptl_absorpt_correction_T_min 0.0787
_exptl_absorpt_correction_type empirical
_exptl_absorpt_process_details sadabs
_exptl_crystal_colour colorless
_exptl_crystal_density_diffrn 2.065
_exptl_crystal_density_method 'not measured'
_exptl_crystal_description prismatic
_exptl_crystal_F_000 2544
_exptl_crystal_size_max 0.176
_exptl_crystal_size_mid 0.164
_exptl_crystal_size_min 0.112
_refine_diff_density_max 1.698
_refine_diff_density_min -0.544
_refine_diff_density_rms 0.123
_refine_ls_abs_structure_details 'Flack H D (1983), Acta Cryst. A39, 876-881'
_refine_ls_abs_structure_Flack -0.005(5)
_refine_ls_extinction_method none
_refine_ls_goodness_of_fit_ref 0.924
_refine_ls_hydrogen_treatment constr
_refine_ls_matrix_type full
_refine_ls_number_parameters 525
_refine_ls_number_reflns 8558
_refine_ls_number_restraints 0
_refine_ls_restrained_S_all 0.924
_refine_ls_R_factor_all 0.0467
_refine_ls_R_factor_gt 0.0368
_refine_ls_shift/su_max 0.001
_refine_ls_shift/su_mean 0.000
_refine_ls_structure_factor_coef Fsqd
_refine_ls_weighting_details 'calc w=1/[\s^2^(Fo^2^)+(0.0000P)^2^+0.0000P] where P=(Fo^2^+2Fc^2^)/3'
_refine_ls_weighting_scheme calc
_refine_ls_wR_factor_gt 0.0704
_refine_ls_wR_factor_ref 0.0742
_reflns_number_gt 7267
_reflns_number_total 8558
_reflns_threshold_expression >2sigma(I)
_cod_data_source_file c5qo00155b2.cif
_cod_data_source_block cd213664
_cod_depositor_comments
;
The following automatic conversions were performed:

data item '_symmetry_cell_setting' value 'Orthorhombic' was changed
to 'orthorhombic' in accordance with the
/home/saulius/struct/COD-crude-data/automatic-downloads/DataCite-retrospective/RSC/depositions/lib/dictionaries/cif_core.dic
dictionary named 'cif_core.dic' version 2.4.2 last updated on
2011-04-26.

Automatic conversion script
Id: cif_fix_values 6909 2019-04-08 15:41:33Z antanas 
;
_cod_original_sg_symbol_H-M P2(1)2(1)2(1)
_cod_database_code 1553147

loop_
_symmetry_equiv_pos_as_xyz
'x, y, z'
'-x+1/2, -y, z+1/2'
'-x, y+1/2, -z+1/2'
'x+1/2, -y+1/2, -z'

loop_
_atom_site_label
_atom_site_type_symbol
_atom_site_fract_x
_atom_site_fract_y
_atom_site_fract_z
_atom_site_U_iso_or_equiv
_atom_site_adp_type
_atom_site_occupancy
_atom_site_symmetry_multiplicity
_atom_site_calc_flag
_atom_site_refinement_flags
Au1 Au 0.47342(3) -0.120618(19) 0.069233(13) 0.04138(9) Uani 1 1 d .
Au2 Au 0.68405(3) 0.969774(19) 0.163244(14) 0.04363(9) Uani 1 1 d .
I1 I 0.41186(6) -0.26837(3) 0.09498(2) 0.05328(16) Uani 1 1 d .
I2 I 0.73345(6) 1.11960(3) 0.13701(3) 0.05711(17) Uani 1 1 d .
N1 N 0.6025(6) 0.0158(4) 0.0094(3) 0.0373(15) Uani 1 1 d .
N2 N 0.4225(6) 0.0555(4) 0.0420(3) 0.0353(15) Uani 1 1 d .
N3 N 0.0369(7) 0.0215(5) -0.0096(3) 0.0551(19) Uani 1 1 d .
N4 N 0.5517(6) 0.8201(4) 0.2103(3) 0.0410(16) Uani 1 1 d .
N5 N 0.7331(6) 0.7885(3) 0.1754(2) 0.0342(15) Uani 1 1 d .
N6 N 1.0870(7) 0.8736(5) 0.2356(3) 0.060(2) Uani 1 1 d .
O1 O 0.2440(6) -0.0044(4) -0.0255(2) 0.0624(18) Uani 1 1 d .
O2 O 0.9156(6) 0.7903(3) 0.2512(2) 0.0495(15) Uani 1 1 d .
C1 C 0.5078(7) -0.0076(4) 0.0400(3) 0.0370(19) Uani 1 1 d .
C2 C 0.5807(8) 0.0949(5) -0.0094(3) 0.039(2) Uani 1 1 d .
C3 C 0.4656(7) 0.1207(4) 0.0106(3) 0.0358(17) Uani 1 1 d .
C4 C 0.4118(9) 0.1979(5) -0.0018(4) 0.053(2) Uani 1 1 d .
H4 H 0.3335 0.2156 0.0121 0.064 Uiso 1 1 calc R
C5 C 0.4788(11) 0.2462(5) -0.0350(4) 0.060(3) Uani 1 1 d .
H5 H 0.4459 0.2981 -0.0442 0.071 Uiso 1 1 calc R
C6 C 0.5943(10) 0.2195(5) -0.0552(3) 0.052(2) Uani 1 1 d .
H6 H 0.6362 0.2539 -0.0784 0.062 Uiso 1 1 calc R
C7 C 0.6511(8) 0.1448(5) -0.0429(3) 0.048(2) Uani 1 1 d .
H7 H 0.7310 0.1285 -0.0560 0.057 Uiso 1 1 calc R
C8 C 0.3118(8) 0.0596(4) 0.0749(3) 0.0376(18) Uani 1 1 d .
C9 C 0.3323(9) 0.0801(5) 0.1255(3) 0.051(2) Uani 1 1 d .
H9 H 0.4167 0.0900 0.1364 0.061 Uiso 1 1 calc R
C10 C 0.2333(10) 0.0863(6) 0.1596(4) 0.066(3) Uani 1 1 d .
H10 H 0.2498 0.0995 0.1933 0.079 Uiso 1 1 calc R
C11 C 0.1094(9) 0.0726(6) 0.1431(3) 0.057(3) Uani 1 1 d .
H11 H 0.0401 0.0780 0.1654 0.069 Uiso 1 1 calc R
C12 C 0.0872(9) 0.0510(5) 0.0936(4) 0.046(2) Uani 1 1 d .
H12 H 0.0022 0.0408 0.0834 0.056 Uiso 1 1 calc R
C13 C 0.1854(8) 0.0435(4) 0.0581(3) 0.0351(18) Uani 1 1 d .
C14 C 0.1508(8) 0.0204(5) 0.0064(4) 0.047(2) Uani 1 1 d .
C15 C 0.1806(10) -0.0278(7) -0.0714(4) 0.075(3) Uani 1 1 d .
H15A H 0.1918 -0.0869 -0.0780 0.090 Uiso 1 1 calc R
H15B H 0.2146 0.0037 -0.0998 0.090 Uiso 1 1 calc R
C16 C 0.0389(9) -0.0071(6) -0.0623(4) 0.057(2) Uani 1 1 d .
H16 H -0.0117 -0.0587 -0.0647 0.069 Uiso 1 1 calc R
C17 C -0.0192(9) 0.0564(5) -0.0976(3) 0.047(2) Uani 1 1 d .
C18 C -0.1064(9) 0.0345(6) -0.1357(4) 0.053(2) Uani 1 1 d .
H18 H -0.1276 -0.0214 -0.1401 0.063 Uiso 1 1 calc R
C19 C -0.1610(11) 0.0922(7) -0.1665(4) 0.069(3) Uani 1 1 d .
H19 H -0.2229 0.0754 -0.1900 0.082 Uiso 1 1 calc R
C20 C -0.1280(12) 0.1730(7) -0.1637(5) 0.081(3) Uani 1 1 d .
H20 H -0.1634 0.2121 -0.1858 0.097 Uiso 1 1 calc R
C21 C -0.0387(14) 0.1967(7) -0.1267(5) 0.086(4) Uani 1 1 d .
H21 H -0.0149 0.2525 -0.1241 0.103 Uiso 1 1 calc R
C22 C 0.0150(11) 0.1400(6) -0.0940(4) 0.072(3) Uani 1 1 d .
H22 H 0.0740 0.1574 -0.0695 0.086 Uiso 1 1 calc R
C23 C 0.7179(8) -0.0343(5) -0.0013(4) 0.058(3) Uani 1 1 d .
H23A H 0.7208 -0.0811 0.0213 0.086 Uiso 1 1 calc R
H23B H 0.7942 -0.0007 0.0034 0.086 Uiso 1 1 calc R
H23C H 0.7146 -0.0539 -0.0357 0.086 Uiso 1 1 calc R
C24 C 0.6513(7) 0.8521(4) 0.1849(3) 0.0357(19) Uani 1 1 d .
C25 C 0.5659(7) 0.7349(5) 0.2164(3) 0.0368(18) Uani 1 1 d .
C26 C 0.6816(8) 0.7133(4) 0.1938(3) 0.0347(17) Uani 1 1 d .
C27 C 0.7246(9) 0.6320(5) 0.1920(3) 0.046(2) Uani 1 1 d .
H27 H 0.8038 0.6183 0.1773 0.056 Uiso 1 1 calc R
C28 C 0.6458(10) 0.5717(5) 0.2130(4) 0.054(2) Uani 1 1 d .
H28 H 0.6708 0.5160 0.2122 0.065 Uiso 1 1 calc R
C29 C 0.5276(10) 0.5947(5) 0.2354(4) 0.055(2) Uani 1 1 d .
H29 H 0.4750 0.5532 0.2491 0.066 Uiso 1 1 calc R
C30 C 0.4876(9) 0.6745(5) 0.2380(3) 0.051(2) Uani 1 1 d .
H30 H 0.4099 0.6886 0.2537 0.061 Uiso 1 1 calc R
C31 C 0.8473(7) 0.7958(4) 0.1439(3) 0.0332(18) Uani 1 1 d .
C32 C 0.8288(9) 0.7823(6) 0.0924(3) 0.054(2) Uani 1 1 d .
H32 H 0.7475 0.7678 0.0799 0.065 Uiso 1 1 calc R
C33 C 0.9342(11) 0.7909(6) 0.0598(4) 0.064(3) Uani 1 1 d .
H33 H 0.9250 0.7781 0.0257 0.076 Uiso 1 1 calc R
C34 C 1.0528(10) 0.8186(6) 0.0781(4) 0.064(3) Uani 1 1 d .
H34 H 1.1212 0.8288 0.0560 0.077 Uiso 1 1 calc R
C35 C 1.0684(9) 0.8309(5) 0.1296(4) 0.050(2) Uani 1 1 d .
H35 H 1.1490 0.8479 0.1416 0.061 Uiso 1 1 calc R
C36 C 0.9679(8) 0.8188(5) 0.1640(3) 0.0412(19) Uani 1 1 d .
C37 C 0.9933(8) 0.8296(5) 0.2181(4) 0.045(2) Uani 1 1 d .
C38 C 0.9771(11) 0.8002(6) 0.3000(3) 0.060(3) Uani 1 1 d .
H38A H 1.0233 0.7499 0.3098 0.072 Uiso 1 1 calc R
H38B H 0.9140 0.8138 0.3260 0.072 Uiso 1 1 calc R
C39 C 1.0710(9) 0.8727(6) 0.2910(4) 0.060(3) Uani 1 1 d .
H39 H 1.1545 0.8601 0.3070 0.072 Uiso 1 1 calc R
C40 C 1.0212(10) 0.9544(6) 0.3106(4) 0.056(2) Uani 1 1 d .
C41 C 1.0323(11) 0.9725(7) 0.3614(4) 0.071(3) Uani 1 1 d .
H41 H 1.0747 0.9353 0.3827 0.085 Uiso 1 1 calc R
C42 C 0.9818(13) 1.0446(8) 0.3807(5) 0.081(4) Uani 1 1 d .
H42 H 0.9896 1.0552 0.4152 0.097 Uiso 1 1 calc R
C43 C 0.9219(12) 1.0997(7) 0.3514(6) 0.081(4) Uani 1 1 d .
H43 H 0.8906 1.1488 0.3657 0.098 Uiso 1 1 calc R
C44 C 0.9049(11) 1.0859(6) 0.2999(6) 0.086(4) Uani 1 1 d .
H44 H 0.8614 1.1239 0.2794 0.103 Uiso 1 1 calc R
C45 C 0.9573(10) 1.0109(6) 0.2804(4) 0.069(3) Uani 1 1 d .
H45 H 0.9482 0.9995 0.2460 0.082 Uiso 1 1 calc R
C46 C 0.4345(8) 0.8661(6) 0.2258(4) 0.058(3) Uani 1 1 d .
H46A H 0.4437 0.9238 0.2168 0.087 Uiso 1 1 calc R
H46B H 0.4233 0.8613 0.2617 0.087 Uiso 1 1 calc R
H46C H 0.3602 0.8431 0.2088 0.087 Uiso 1 1 calc R

loop_
_atom_site_aniso_label
_atom_site_aniso_U_11
_atom_site_aniso_U_22
_atom_site_aniso_U_33
_atom_site_aniso_U_23
_atom_site_aniso_U_13
_atom_site_aniso_U_12
Au1 0.03631(16) 0.04263(17) 0.04522(19) 0.00480(16) 0.00241(15) 0.00371(14)
Au2 0.03769(17) 0.04119(16) 0.0520(2) -0.00072(16) 0.00525(17) 0.00456(15)
I1 0.0655(4) 0.0431(3) 0.0513(4) 0.0040(3) -0.0027(3) -0.0035(3)
I2 0.0426(3) 0.0471(3) 0.0816(5) 0.0081(3) 0.0112(3) 0.0011(3)
N1 0.026(3) 0.041(4) 0.045(4) -0.004(3) -0.003(3) -0.004(3)
N2 0.021(3) 0.046(4) 0.039(4) 0.005(3) 0.005(3) 0.000(3)
N3 0.032(4) 0.088(5) 0.045(4) -0.008(4) 0.002(4) -0.011(4)
N4 0.039(4) 0.044(4) 0.040(4) -0.006(3) 0.007(3) 0.001(3)
N5 0.034(4) 0.032(3) 0.037(4) -0.001(3) 0.003(3) 0.002(3)
N6 0.045(4) 0.084(5) 0.049(5) -0.015(5) 0.009(4) -0.008(4)
O1 0.040(3) 0.095(5) 0.053(4) -0.028(4) 0.001(3) 0.008(3)
O2 0.057(4) 0.054(3) 0.037(3) 0.010(3) -0.003(3) -0.015(3)
C1 0.029(4) 0.037(4) 0.045(5) -0.003(4) 0.004(4) 0.004(3)
C2 0.035(4) 0.049(5) 0.034(5) -0.002(4) 0.004(4) -0.008(4)
C3 0.033(4) 0.036(4) 0.039(4) 0.009(4) 0.004(4) 0.000(4)
C4 0.049(5) 0.054(5) 0.056(6) 0.007(5) 0.005(5) 0.006(4)
C5 0.068(7) 0.052(5) 0.059(6) 0.013(5) 0.000(6) -0.005(5)
C6 0.064(6) 0.057(5) 0.035(5) 0.003(4) 0.005(4) -0.022(5)
C7 0.043(5) 0.054(5) 0.046(5) 0.001(4) 0.009(4) -0.010(4)
C8 0.036(4) 0.035(4) 0.041(5) 0.001(4) 0.007(4) 0.006(3)
C9 0.037(5) 0.077(6) 0.039(5) 0.006(5) 0.009(4) 0.007(4)
C10 0.056(6) 0.106(8) 0.035(5) -0.001(6) 0.002(5) 0.016(6)
C11 0.051(6) 0.084(6) 0.036(5) 0.016(5) 0.022(5) 0.019(5)
C12 0.037(5) 0.050(5) 0.052(6) 0.002(4) 0.011(4) 0.000(4)
C13 0.034(4) 0.030(4) 0.041(5) 0.010(3) 0.010(4) 0.001(3)
C14 0.035(5) 0.040(4) 0.065(6) 0.000(4) 0.004(4) -0.008(4)
C15 0.058(6) 0.101(7) 0.066(7) -0.039(7) -0.013(6) 0.026(6)
C16 0.041(5) 0.063(5) 0.067(7) -0.013(5) -0.002(5) -0.009(4)
C17 0.039(5) 0.063(5) 0.038(5) -0.017(4) 0.010(4) -0.011(4)
C18 0.049(5) 0.055(5) 0.054(6) -0.015(5) 0.008(5) -0.010(5)
C19 0.070(7) 0.079(7) 0.057(7) -0.006(6) -0.002(6) -0.005(6)
C20 0.092(9) 0.081(8) 0.070(8) 0.013(7) 0.026(8) 0.003(7)
C21 0.103(10) 0.067(7) 0.088(9) -0.002(7) 0.016(9) -0.027(7)
C22 0.075(7) 0.072(7) 0.067(7) 0.007(6) -0.002(6) -0.028(6)
C23 0.027(5) 0.076(6) 0.070(7) 0.004(6) 0.014(4) 0.010(4)
C24 0.037(5) 0.039(4) 0.031(4) -0.004(3) -0.003(4) -0.003(3)
C25 0.037(5) 0.039(4) 0.034(4) -0.006(4) -0.003(4) -0.001(3)
C26 0.033(4) 0.037(4) 0.033(4) -0.006(3) -0.005(4) -0.002(4)
C27 0.050(5) 0.051(5) 0.038(5) -0.001(4) 0.003(4) 0.004(4)
C28 0.064(7) 0.041(5) 0.056(6) -0.007(5) 0.001(5) 0.004(4)
C29 0.051(5) 0.057(5) 0.056(6) 0.009(5) 0.003(5) -0.014(5)
C30 0.051(6) 0.056(5) 0.045(5) -0.001(4) -0.005(5) -0.008(5)
C31 0.032(4) 0.033(4) 0.036(4) 0.004(3) 0.003(3) 0.002(3)
C32 0.038(5) 0.077(6) 0.048(6) -0.003(5) -0.001(5) 0.008(5)
C33 0.081(8) 0.075(7) 0.034(5) -0.004(5) 0.005(5) 0.016(6)
C34 0.060(7) 0.086(7) 0.046(6) 0.008(5) 0.031(5) 0.007(5)
C35 0.042(5) 0.049(5) 0.060(6) 0.008(5) 0.018(5) 0.003(4)
C36 0.034(4) 0.044(4) 0.045(5) 0.008(4) 0.007(4) 0.013(4)
C37 0.027(5) 0.045(5) 0.062(6) -0.003(4) 0.003(4) 0.002(4)
C38 0.077(7) 0.060(5) 0.043(5) 0.013(5) -0.007(5) -0.004(5)
C39 0.043(5) 0.084(7) 0.054(6) -0.001(6) -0.008(5) -0.002(5)
C40 0.043(5) 0.065(6) 0.060(6) 0.002(5) -0.005(5) -0.025(5)
C41 0.072(7) 0.081(7) 0.059(7) -0.001(6) 0.003(6) -0.026(6)
C42 0.089(9) 0.092(8) 0.063(7) -0.021(7) 0.027(7) -0.039(7)
C43 0.075(8) 0.064(7) 0.105(11) -0.016(7) 0.036(8) -0.010(6)
C44 0.069(8) 0.051(6) 0.138(13) 0.015(8) 0.000(9) -0.013(6)
C45 0.068(7) 0.074(7) 0.065(7) 0.000(6) -0.009(6) -0.022(6)
C46 0.039(5) 0.067(6) 0.068(7) -0.013(5) 0.012(5) 0.008(4)

loop_
_atom_type_symbol
_atom_type_description
_atom_type_scat_dispersion_real
_atom_type_scat_dispersion_imag
_atom_type_scat_source
C C 0.0033 0.0016 'International Tables Vol C Tables 4.2.6.8 and 6.1.1.4'
H H 0.0000 0.0000 'International Tables Vol C Tables 4.2.6.8 and 6.1.1.4'
N N 0.0061 0.0033 'International Tables Vol C Tables 4.2.6.8 and 6.1.1.4'
O O 0.0106 0.0060 'International Tables Vol C Tables 4.2.6.8 and 6.1.1.4'
Au Au -2.0133 8.8022 'International Tables Vol C Tables 4.2.6.8 and 6.1.1.4'
I I -0.4742 1.8119 'International Tables Vol C Tables 4.2.6.8 and 6.1.1.4'

loop_
_geom_angle_atom_site_label_1
_geom_angle_atom_site_label_2
_geom_angle_atom_site_label_3
_geom_angle
C1 Au1 I1 171.9(2)
C24 Au2 I2 178.1(2)
C1 N1 C2 111.2(6)
C1 N1 C23 124.2(7)
C2 N1 C23 124.5(7)
C1 N2 C3 109.4(6)
C1 N2 C8 125.4(6)
C3 N2 C8 125.0(6)
C14 N3 C16 107.7(8)
C24 N4 C25 111.0(6)
C24 N4 C46 125.5(7)
C25 N4 C46 123.3(7)
C24 N5 C26 110.4(6)
C24 N5 C31 123.8(6)
C26 N5 C31 125.2(6)
C37 N6 C39 105.5(8)
C14 O1 C15 106.5(7)
C37 O2 C38 105.5(7)
N1 C1 N2 107.0(6)
N1 C1 Au1 128.6(5)
N2 C1 Au1 123.5(5)
C3 C2 N1 106.2(7)
C3 C2 C7 121.6(8)
N1 C2 C7 132.1(8)
C2 C3 C4 121.5(7)
C2 C3 N2 106.2(6)
C4 C3 N2 132.3(7)
C5 C4 C3 117.1(9)
C5 C4 H4 121.5
C3 C4 H4 121.5
C4 C5 C6 121.0(9)
C4 C5 H5 119.5
C6 C5 H5 119.5
C7 C6 C5 123.3(8)
C7 C6 H6 118.3
C5 C6 H6 118.3
C6 C7 C2 115.4(8)
C6 C7 H7 122.3
C2 C7 H7 122.3
C9 C8 C13 119.3(8)
C9 C8 N2 118.1(7)
C13 C8 N2 122.6(7)
C10 C9 C8 122.5(9)
C10 C9 H9 118.8
C8 C9 H9 118.8
C9 C10 C11 118.4(9)
C9 C10 H10 120.8
C11 C10 H10 120.8
C10 C11 C12 120.0(9)
C10 C11 H11 120.0
C12 C11 H11 120.0
C11 C12 C13 123.0(9)
C11 C12 H12 118.5
C13 C12 H12 118.5
C12 C13 C8 116.7(8)
C12 C13 C14 118.5(8)
C8 C13 C14 124.8(7)
N3 C14 O1 117.8(9)
N3 C14 C13 122.9(8)
O1 C14 C13 119.3(7)
O1 C15 C16 104.5(8)
O1 C15 H15A 110.9
C16 C15 H15A 110.9
O1 C15 H15B 110.9
C16 C15 H15B 110.9
H15A C15 H15B 108.9
N3 C16 C17 111.7(7)
N3 C16 C15 103.4(8)
C17 C16 C15 115.7(9)
N3 C16 H16 108.6
C17 C16 H16 108.6
C15 C16 H16 108.6
C22 C17 C18 117.1(9)
C22 C17 C16 120.6(9)
C18 C17 C16 122.3(8)
C19 C18 C17 122.0(9)
C19 C18 H18 119.0
C17 C18 H18 119.0
C20 C19 C18 121.4(11)
C20 C19 H19 119.3
C18 C19 H19 119.3
C19 C20 C21 117.9(12)
C19 C20 H20 121.1
C21 C20 H20 121.1
C22 C21 C20 121.9(10)
C22 C21 H21 119.1
C20 C21 H21 119.1
C21 C22 C17 119.6(10)
C21 C22 H22 120.2
C17 C22 H22 120.2
N1 C23 H23A 109.5
N1 C23 H23B 109.5
H23A C23 H23B 109.5
N1 C23 H23C 109.5
H23A C23 H23C 109.5
H23B C23 H23C 109.5
N4 C24 N5 106.6(6)
N4 C24 Au2 129.7(6)
N5 C24 Au2 123.7(6)
C26 C25 N4 106.8(7)
C26 C25 C30 120.5(7)
N4 C25 C30 132.7(8)
C25 C26 C27 122.0(7)
C25 C26 N5 105.2(6)
C27 C26 N5 132.8(8)
C28 C27 C26 117.4(8)
C28 C27 H27 121.3
C26 C27 H27 121.3
C27 C28 C29 119.8(8)
C27 C28 H28 120.1
C29 C28 H28 120.1
C30 C29 C28 122.4(8)
C30 C29 H29 118.8
C28 C29 H29 118.8
C29 C30 C25 117.8(9)
C29 C30 H30 121.1
C25 C30 H30 121.1
C32 C31 C36 122.1(7)
C32 C31 N5 116.0(7)
C36 C31 N5 121.8(7)
C31 C32 C33 118.9(8)
C31 C32 H32 120.6
C33 C32 H32 120.6
C34 C33 C32 120.3(9)
C34 C33 H33 119.9
C32 C33 H33 119.9
C35 C34 C33 119.3(9)
C35 C34 H34 120.3
C33 C34 H34 120.3
C34 C35 C36 122.4(9)
C34 C35 H35 118.8
C36 C35 H35 118.8
C35 C36 C31 116.8(8)
C35 C36 C37 119.2(8)
C31 C36 C37 123.9(7)
N6 C37 O2 118.2(8)
N6 C37 C36 123.5(8)
O2 C37 C36 118.3(7)
O2 C38 C39 102.8(7)
O2 C38 H38A 111.2
C39 C38 H38A 111.2
O2 C38 H38B 111.2
C39 C38 H38B 111.2
H38A C38 H38B 109.1
N6 C39 C40 111.9(9)
N6 C39 C38 103.5(8)
C40 C39 C38 113.1(8)
N6 C39 H39 109.4
C40 C39 H39 109.4
C38 C39 H39 109.4
C45 C40 C41 117.7(10)
C45 C40 C39 122.6(9)
C41 C40 C39 119.5(10)
C42 C41 C40 120.8(12)
C42 C41 H41 119.6
C40 C41 H41 119.6
C43 C42 C41 121.4(11)
C43 C42 H42 119.3
C41 C42 H42 119.3
C42 C43 C44 121.6(11)
C42 C43 H43 119.2
C44 C43 H43 119.2
C43 C44 C45 116.4(12)
C43 C44 H44 121.8
C45 C44 H44 121.8
C40 C45 C44 122.1(11)
C40 C45 H45 118.9
C44 C45 H45 118.9
N4 C46 H46A 109.5
N4 C46 H46B 109.5
H46A C46 H46B 109.5
N4 C46 H46C 109.5
H46A C46 H46C 109.5
H46B C46 H46C 109.5

loop_
_geom_bond_atom_site_label_1
_geom_bond_atom_site_label_2
_geom_bond_distance
Au1 C1 2.000(7)
Au1 I1 2.5434(6)
Au2 C24 1.999(7)
Au2 I2 2.5498(6)
N1 C1 1.321(9)
N1 C2 1.379(10)
N1 C23 1.462(10)
N2 C1 1.341(9)
N2 C3 1.404(9)
N2 C8 1.436(10)
N3 C14 1.247(10)
N3 C16 1.465(11)
N4 C24 1.328(9)
N4 C25 1.382(9)
N4 C46 1.472(10)
N5 C24 1.347(9)
N5 C26 1.403(9)
N5 C31 1.444(9)
N6 C37 1.282(11)
N6 C39 1.470(12)
O1 C14 1.336(10)
O1 C15 1.426(11)
O2 C37 1.342(10)
O2 C38 1.443(10)
C2 C3 1.363(11)
C2 C7 1.395(11)
C3 C4 1.396(11)
C4 C5 1.358(12)
C4 H4 0.9300
C5 C6 1.372(13)
C5 H5 0.9300
C6 C7 1.372(12)
C6 H6 0.9300
C7 H7 0.9300
C8 C9 1.390(12)
C8 C13 1.401(11)
C9 C10 1.364(12)
C9 H9 0.9300
C10 C11 1.367(13)
C10 H10 0.9300
C11 C12 1.370(12)
C11 H11 0.9300
C12 C13 1.384(11)
C12 H12 0.9300
C13 C14 1.459(12)
C15 C16 1.516(13)
C15 H15A 0.9700
C15 H15B 0.9700
C16 C17 1.504(13)
C16 H16 0.9800
C17 C22 1.389(12)
C17 C18 1.393(12)
C18 C19 1.353(13)
C18 H18 0.9300
C19 C20 1.342(14)
C19 H19 0.9300
C20 C21 1.395(17)
C20 H20 0.9300
C21 C22 1.370(15)
C21 H21 0.9300
C22 H22 0.9300
C23 H23A 0.9600
C23 H23B 0.9600
C23 H23C 0.9600
C25 C26 1.378(11)
C25 C30 1.383(11)
C26 C27 1.378(10)
C27 C28 1.377(12)
C27 H27 0.9300
C28 C29 1.404(13)
C28 H28 0.9300
C29 C30 1.345(12)
C29 H29 0.9300
C30 H30 0.9300
C31 C32 1.391(11)
C31 C36 1.400(11)
C32 C33 1.391(13)
C32 H32 0.9300
C33 C34 1.387(14)
C33 H33 0.9300
C34 C35 1.382(13)
C34 H34 0.9300
C35 C36 1.390(11)
C35 H35 0.9300
C36 C37 1.463(12)
C38 C39 1.531(13)
C38 H38A 0.9700
C38 H38B 0.9700
C39 C40 1.498(13)
C39 H39 0.9800
C40 C45 1.374(13)
C40 C41 1.377(13)
C41 C42 1.365(15)
C41 H41 0.9300
C42 C43 1.327(16)
C42 H42 0.9300
C43 C44 1.387(17)
C43 H43 0.9300
C44 C45 1.414(15)
C44 H44 0.9300
C45 H45 0.9300
C46 H46A 0.9600
C46 H46B 0.9600
C46 H46C 0.9600

loop_
_geom_torsion_atom_site_label_1
_geom_torsion_atom_site_label_2
_geom_torsion_atom_site_label_3
_geom_torsion_atom_site_label_4
_geom_torsion
C2 N1 C1 N2 -0.2(9)
C23 N1 C1 N2 177.4(8)
C2 N1 C1 Au1 169.5(6)
C23 N1 C1 Au1 -13.0(11)
C3 N2 C1 N1 0.7(9)
C8 N2 C1 N1 -173.2(7)
C3 N2 C1 Au1 -169.6(5)
C8 N2 C1 Au1 16.5(11)
I1 Au1 C1 N1 -86.9(17)
I1 Au1 C1 N2 81.2(17)
C1 N1 C2 C3 -0.5(9)
C23 N1 C2 C3 -178.0(8)
C1 N1 C2 C7 -179.1(9)
C23 N1 C2 C7 3.4(14)
N1 C2 C3 C4 -178.1(8)
C7 C2 C3 C4 0.7(12)
N1 C2 C3 N2 0.9(8)
C7 C2 C3 N2 179.7(7)
C1 N2 C3 C2 -1.1(9)
C8 N2 C3 C2 172.9(7)
C1 N2 C3 C4 177.8(9)
C8 N2 C3 C4 -8.2(14)
C2 C3 C4 C5 0.4(13)
N2 C3 C4 C5 -178.3(8)
C3 C4 C5 C6 0.0(14)
C4 C5 C6 C7 -1.5(14)
C5 C6 C7 C2 2.4(13)
C3 C2 C7 C6 -2.0(12)
N1 C2 C7 C6 176.4(8)
C1 N2 C8 C9 77.4(10)
C3 N2 C8 C9 -95.7(9)
C1 N2 C8 C13 -102.3(9)
C3 N2 C8 C13 84.6(9)
C13 C8 C9 C10 -0.8(13)
N2 C8 C9 C10 179.4(8)
C8 C9 C10 C11 -0.7(15)
C9 C10 C11 C12 1.8(15)
C10 C11 C12 C13 -1.3(14)
C11 C12 C13 C8 -0.2(12)
C11 C12 C13 C14 -179.8(8)
C9 C8 C13 C12 1.3(10)
N2 C8 C13 C12 -179.0(6)
C9 C8 C13 C14 -179.2(7)
N2 C8 C13 C14 0.5(11)
C16 N3 C14 O1 0.3(11)
C16 N3 C14 C13 -178.7(7)
C15 O1 C14 N3 -2.8(12)
C15 O1 C14 C13 176.3(8)
C12 C13 C14 N3 13.2(12)
C8 C13 C14 N3 -166.3(8)
C12 C13 C14 O1 -165.8(7)
C8 C13 C14 O1 14.6(12)
C14 O1 C15 C16 3.8(11)
C14 N3 C16 C17 -123.0(8)
C14 N3 C16 C15 2.1(10)
O1 C15 C16 N3 -3.6(11)
O1 C15 C16 C17 119.0(9)
N3 C16 C17 C22 46.3(12)
C15 C16 C17 C22 -71.7(12)
N3 C16 C17 C18 -135.2(8)
C15 C16 C17 C18 106.8(10)
C22 C17 C18 C19 -3.2(14)
C16 C17 C18 C19 178.2(9)
C17 C18 C19 C20 4.0(16)
C18 C19 C20 C21 -2.5(18)
C19 C20 C21 C22 0.3(19)
C20 C21 C22 C17 0.3(18)
C18 C17 C22 C21 1.1(15)
C16 C17 C22 C21 179.6(10)
C25 N4 C24 N5 -1.6(9)
C46 N4 C24 N5 -175.8(8)
C25 N4 C24 Au2 178.6(6)
C46 N4 C24 Au2 4.4(12)
C26 N5 C24 N4 2.1(8)
C31 N5 C24 N4 173.4(6)
C26 N5 C24 Au2 -178.1(5)
C31 N5 C24 Au2 -6.8(10)
I2 Au2 C24 N4 128(7)
I2 Au2 C24 N5 -52(7)
C24 N4 C25 C26 0.4(9)
C46 N4 C25 C26 174.8(7)
C24 N4 C25 C30 -177.1(9)
C46 N4 C25 C30 -2.7(14)
N4 C25 C26 C27 -178.6(7)
C30 C25 C26 C27 -0.7(12)
N4 C25 C26 N5 0.8(8)
C30 C25 C26 N5 178.7(7)
C24 N5 C26 C25 -1.8(8)
C31 N5 C26 C25 -173.0(7)
C24 N5 C26 C27 177.5(9)
C31 N5 C26 C27 6.3(13)
C25 C26 C27 C28 1.4(12)
N5 C26 C27 C28 -177.8(8)
C26 C27 C28 C29 -0.8(13)
C27 C28 C29 C30 -0.7(15)
C28 C29 C30 C25 1.5(14)
C26 C25 C30 C29 -0.8(13)
N4 C25 C30 C29 176.5(9)
C24 N5 C31 C32 -87.7(9)
C26 N5 C31 C32 82.3(9)
C24 N5 C31 C36 89.4(9)
C26 N5 C31 C36 -100.6(9)
C36 C31 C32 C33 0.9(13)
N5 C31 C32 C33 178.0(7)
C31 C32 C33 C34 -4.8(14)
C32 C33 C34 C35 5.3(15)
C33 C34 C35 C36 -1.9(14)
C34 C35 C36 C31 -1.9(12)
C34 C35 C36 C37 177.4(8)
C32 C31 C36 C35 2.4(11)
N5 C31 C36 C35 -174.5(6)
C32 C31 C36 C37 -176.9(8)
N5 C31 C36 C37 6.2(11)
C39 N6 C37 O2 -5.3(11)
C39 N6 C37 C36 175.9(8)
C38 O2 C37 N6 -8.8(10)
C38 O2 C37 C36 170.1(7)
C35 C36 C37 N6 22.7(12)
C31 C36 C37 N6 -158.1(8)
C35 C36 C37 O2 -156.2(7)
C31 C36 C37 O2 23.1(11)
C37 O2 C38 C39 17.9(9)
C37 N6 C39 C40 -106.1(9)
C37 N6 C39 C38 16.1(10)
O2 C38 C39 N6 -20.6(10)
O2 C38 C39 C40 100.7(9)
N6 C39 C40 C45 20.8(13)
C38 C39 C40 C45 -95.6(11)
N6 C39 C40 C41 -163.0(9)
C38 C39 C40 C41 80.5(11)
C45 C40 C41 C42 -0.3(15)
C39 C40 C41 C42 -176.6(9)
C40 C41 C42 C43 -0.8(17)
C41 C42 C43 C44 1.6(19)
C42 C43 C44 C45 -1.3(17)
C41 C40 C45 C44 0.5(15)
C39 C40 C45 C44 176.7(9)
C43 C44 C45 C40 0.3(16)
